data_7030409
loop_
_publ_author_name
'Furukawa, Shunsuke'
'Kobayashi, Junji'
'Kawashima, Takayuki'

_publ_section_title
;
 Application of the sila-Friedel-Crafts reaction to the synthesis of
 \p-extended silole derivatives and their properties.
;
_journal_issue 39
_journal_name_full 'Dalton transactions (Cambridge, England : 2003)'
_journal_page_first 9329
_journal_page_last 9336
_journal_paper_doi 10.1039/c0dt00136h
_journal_volume 39
_journal_year 2010
_chemical_formula_sum 'C66 H76 O6 Si2'
_chemical_formula_weight 1021.45
_space_group_IT_number 2
_symmetry_cell_setting triclinic
_symmetry_Int_Tables_number 2
_symmetry_space_group_name_Hall '-P 1'
_symmetry_space_group_name_H-M 'P -1'
_atom_sites_solution_hydrogens geom
_atom_sites_solution_primary direct
_atom_sites_solution_secondary difmap
_audit_creation_method SHELXL-97
_cell_angle_alpha 107.019(8)
_cell_angle_beta 101.693(8)
_cell_angle_gamma 92.934(7)
_cell_formula_units_Z 2
_cell_length_a 9.125(6)
_cell_length_b 17.394(12)
_cell_length_c 19.237(13)
_cell_measurement_reflns_used 9677
_cell_measurement_temperature 120(2)
_cell_measurement_theta_max 27.4835
_cell_measurement_theta_min 3.0402
_cell_volume 2839(3)
_computing_cell_refinement 'CrystalClear (Rigaku Corp., 2000)'
_computing_data_collection 'CrystalClear (Rigaku Corp., 2000)'
_computing_data_reduction 'CrystalClear (Rigaku Corp., 2000)'
_computing_structure_refinement 'SHELXL-97 (Sheldrick, 1997)'
_computing_structure_solution 'SHELXS-97 (Sheldrick, 1990)'
_diffrn_ambient_temperature 120(2)
_diffrn_detector_area_resol_mean 14.5666
_diffrn_measured_fraction_theta_full 0.969
_diffrn_measured_fraction_theta_max 0.969
_diffrn_measurement_device
;
Mercury CCD (2x2 bin mode)
;
_diffrn_measurement_method dtprofit.ref
_diffrn_radiation_detector CCD
_diffrn_radiation_monochromator graphite
_diffrn_radiation_type MoK\a
_diffrn_radiation_wavelength 0.71070
_diffrn_reflns_av_R_equivalents 0.0311
_diffrn_reflns_av_sigmaI/netI 0.0742
_diffrn_reflns_limit_h_max 10
_diffrn_reflns_limit_h_min -10
_diffrn_reflns_limit_k_max 16
_diffrn_reflns_limit_k_min -20
_diffrn_reflns_limit_l_max 22
_diffrn_reflns_limit_l_min -22
_diffrn_reflns_number 18332
_diffrn_reflns_theta_full 25.00
_diffrn_reflns_theta_max 25.00
_diffrn_reflns_theta_min 3.02
_diffrn_source 'fine-focus sealed tube'
_diffrn_source_current 40.0000
_diffrn_source_power 2.0000
_diffrn_source_voltage 50.0000
_exptl_absorpt_coefficient_mu 0.114
_exptl_absorpt_correction_T_max 0.9775
_exptl_absorpt_correction_T_min 0.9775
_exptl_absorpt_correction_type multi-scan
_exptl_absorpt_process_details
;
Jacobson, R. (1998), Rigaku, Private communication
;
_exptl_crystal_colour colorless
_exptl_crystal_density_diffrn 1.195
_exptl_crystal_density_method 'not measured'
_exptl_crystal_description plate
_exptl_crystal_F_000 1096
_exptl_crystal_size_max 0.20
_exptl_crystal_size_mid 0.20
_exptl_crystal_size_min 0.20
_refine_diff_density_max 0.530
_refine_diff_density_min -0.314
_refine_diff_density_rms 0.051
_refine_ls_extinction_method none
_refine_ls_goodness_of_fit_ref 1.063
_refine_ls_hydrogen_treatment constr
_refine_ls_matrix_type full
_refine_ls_number_parameters 732
_refine_ls_number_reflns 9677
_refine_ls_number_restraints 0
_refine_ls_restrained_S_all 1.063
_refine_ls_R_factor_all 0.0847
_refine_ls_R_factor_gt 0.0502
_refine_ls_shift/su_max 0.001
_refine_ls_shift/su_mean 0.000
_refine_ls_structure_factor_coef Fsqd
_refine_ls_weighting_details 'calc w=1/[\s^2^(Fo^2^)+(0.0634P)^2^+0.1904P] where P=(Fo^2^+2Fc^2^)/3'
_refine_ls_weighting_scheme calc
_refine_ls_wR_factor_gt 0.1158
_refine_ls_wR_factor_ref 0.1403
_reflns_number_gt 6276
_reflns_number_total 9677
_reflns_threshold_expression >2sigma(I)
_cod_data_source_file c0dt00136h.txt
_cod_data_source_block si2triph6
_cod_database_code 7030409

loop_
_symmetry_equiv_pos_as_xyz
'x, y, z'
'-x, -y, -z'

loop_
_atom_site_label
_atom_site_type_symbol
_atom_site_fract_x
_atom_site_fract_y
_atom_site_fract_z
_atom_site_U_iso_or_equiv
_atom_site_adp_type
_atom_site_occupancy
_atom_site_symmetry_multiplicity
_atom_site_calc_flag
_atom_site_refinement_flags
_atom_site_disorder_assembly
_atom_site_disorder_group
Si1 Si 0.54768(7) 0.39388(4) 0.22001(4) 0.02056(18) Uani 1 1 d . . .
Si2 Si 0.80738(8) 0.77498(4) 0.33497(4) 0.02286(18) Uani 1 1 d . . .
C1 C 0.6136(3) 0.55152(14) 0.34924(13) 0.0210(5) Uani 1 1 d . . .
C2 C 0.6165(2) 0.50228(14) 0.27852(13) 0.0200(5) Uani 1 1 d . . .
C3 C 0.6772(3) 0.53840(14) 0.23226(13) 0.0198(5) Uani 1 1 d . . .
C4 C 0.6764(3) 0.49012(14) 0.15719(13) 0.0198(5) Uani 1 1 d . . .
C5 C 0.6130(3) 0.40843(14) 0.13702(13) 0.0198(5) Uani 1 1 d . . .
C6 C 0.6049(3) 0.35952(14) 0.06591(13) 0.0213(5) Uani 1 1 d . . .
C7 C 0.6559(3) 0.39120(14) 0.01404(13) 0.0217(5) Uani 1 1 d . . .
C8 C 0.7172(3) 0.47101(14) 0.03424(13) 0.0225(6) Uani 1 1 d . . .
H1 H 0.7503 0.4911 -0.0016 0.027 Uiso 1 1 calc R . .
C9 C 0.7312(2) 0.52294(14) 0.10746(13) 0.0199(5) Uani 1 1 d . . .
C10 C 0.7945(3) 0.60891(14) 0.13430(13) 0.0210(5) Uani 1 1 d . . .
C11 C 0.8623(3) 0.64875(14) 0.09243(14) 0.0231(6) Uani 1 1 d . . .
H2 H 0.8726 0.6192 0.0439 0.028 Uiso 1 1 calc R . .
C12 C 0.9136(3) 0.73024(15) 0.12153(14) 0.0238(6) Uani 1 1 d . . .
C13 C 0.8964(3) 0.77633(14) 0.19285(13) 0.0228(6) Uani 1 1 d . . .
C14 C 0.8379(3) 0.73971(14) 0.23684(13) 0.0208(5) Uani 1 1 d . . .
C15 C 0.7880(3) 0.65538(14) 0.20627(13) 0.0201(5) Uani 1 1 d . . .
C16 C 0.7300(3) 0.62036(14) 0.25581(13) 0.0210(5) Uani 1 1 d . . .
C17 C 0.7287(3) 0.67024(14) 0.32774(13) 0.0207(5) Uani 1 1 d . . .
C18 C 0.6745(3) 0.63494(14) 0.37476(13) 0.0211(5) Uani 1 1 d . . .
O1 O 0.55807(19) 0.51783(9) 0.39654(9) 0.0263(4) Uani 1 1 d . . .
O2 O 0.55370(18) 0.27803(9) 0.04553(9) 0.0239(4) Uani 1 1 d . A .
O3 O 0.63907(19) 0.33719(10) -0.05590(9) 0.0281(4) Uani 1 1 d . . .
O4 O 0.98008(19) 0.77386(10) 0.08529(9) 0.0298(4) Uani 1 1 d . . .
O5 O 0.93011(19) 0.85957(9) 0.21563(9) 0.0278(4) Uani 1 1 d . B .
O6 O 0.67104(18) 0.68379(9) 0.44516(8) 0.0233(4) Uani 1 1 d . . .
C19 C 0.6434(3) 0.31798(14) 0.25797(13) 0.0214(5) Uani 1 1 d . . .
C20 C 0.6642(3) 0.24247(14) 0.21160(14) 0.0290(6) Uani 1 1 d . . .
H3 H 0.6265 0.2290 0.1592 0.035 Uiso 1 1 calc R . .
C21 C 0.7377(3) 0.18734(16) 0.24009(15) 0.0337(7) Uani 1 1 d . . .
H4 H 0.7497 0.1363 0.2076 0.040 Uiso 1 1 calc R . .
C22 C 0.7941(3) 0.20654(16) 0.31628(16) 0.0341(7) Uani 1 1 d . . .
H5 H 0.8458 0.1688 0.3361 0.041 Uiso 1 1 calc R . .
C23 C 0.7756(3) 0.27977(16) 0.36325(15) 0.0320(6) Uani 1 1 d . . .
H6 H 0.8138 0.2926 0.4156 0.038 Uiso 1 1 calc R . .
C24 C 0.7013(3) 0.33521(15) 0.33451(14) 0.0267(6) Uani 1 1 d . . .
H7 H 0.6895 0.3859 0.3676 0.032 Uiso 1 1 calc R . .
C25 C 0.3383(3) 0.37319(15) 0.20186(13) 0.0239(6) Uani 1 1 d . . .
C26 C 0.2683(3) 0.31355(17) 0.22224(15) 0.0351(7) Uani 1 1 d . . .
H8 H 0.3280 0.2779 0.2414 0.042 Uiso 1 1 calc R . .
C27 C 0.1140(3) 0.3040(2) 0.21564(16) 0.0453(8) Uani 1 1 d . . .
H9 H 0.0692 0.2625 0.2302 0.054 Uiso 1 1 calc R . .
C28 C 0.0259(3) 0.3547(2) 0.18799(16) 0.0476(8) Uani 1 1 d . . .
H10 H -0.0798 0.3489 0.1841 0.057 Uiso 1 1 calc R . .
C29 C 0.0906(3) 0.41389(19) 0.16594(17) 0.0454(8) Uani 1 1 d . . .
H11 H 0.0294 0.4485 0.1461 0.054 Uiso 1 1 calc R . .
C30 C 0.2450(3) 0.42329(16) 0.17260(15) 0.0343(7) Uani 1 1 d . . .
H12 H 0.2886 0.4644 0.1571 0.041 Uiso 1 1 calc R . .
C31 C 0.6722(3) 0.85150(14) 0.34866(14) 0.0256(6) Uani 1 1 d . . .
C32 C 0.5906(3) 0.85948(16) 0.40325(17) 0.0425(8) Uani 1 1 d . . .
H13 H 0.6028 0.8243 0.4330 0.051 Uiso 1 1 calc R . .
C33 C 0.4917(4) 0.91728(18) 0.4158(2) 0.0547(9) Uani 1 1 d . . .
H14 H 0.4364 0.9211 0.4533 0.066 Uiso 1 1 calc R . .
C34 C 0.4743(3) 0.96889(17) 0.37339(19) 0.0465(8) Uani 1 1 d . . .
H15 H 0.4078 1.0091 0.3821 0.056 Uiso 1 1 calc R . .
C35 C 0.5525(3) 0.96259(17) 0.31861(17) 0.0429(8) Uani 1 1 d . . .
H16 H 0.5399 0.9983 0.2893 0.051 Uiso 1 1 calc R . .
C36 C 0.6503(3) 0.90390(15) 0.30593(15) 0.0335(7) Uani 1 1 d . . .
H17 H 0.7031 0.8995 0.2674 0.040 Uiso 1 1 calc R . .
C37 C 0.9850(3) 0.80993(14) 0.40963(14) 0.0248(6) Uani 1 1 d . . .
C38 C 1.0949(3) 0.75814(17) 0.41256(15) 0.0360(7) Uani 1 1 d . . .
H18 H 1.0793 0.7066 0.3757 0.043 Uiso 1 1 calc R . .
C39 C 1.2267(3) 0.77940(18) 0.46775(16) 0.0411(7) Uani 1 1 d . . .
H19 H 1.3009 0.7430 0.4678 0.049 Uiso 1 1 calc R . .
C40 C 1.2500(3) 0.85259(17) 0.52196(16) 0.0415(8) Uani 1 1 d . . .
H20 H 1.3400 0.8674 0.5601 0.050 Uiso 1 1 calc R . .
C41 C 1.1427(4) 0.90457(19) 0.52098(19) 0.0656(11) Uani 1 1 d . . .
H21 H 1.1583 0.9556 0.5587 0.079 Uiso 1 1 calc R . .
C42 C 1.0105(4) 0.88326(17) 0.46509(18) 0.0537(9) Uani 1 1 d . . .
H22 H 0.9368 0.9200 0.4653 0.064 Uiso 1 1 calc R . .
C43 C 0.4353(3) 0.55422(16) 0.42609(15) 0.0323(6) Uani 1 1 d . . .
H23 H 0.4257 0.6067 0.4163 0.039 Uiso 1 1 calc R . .
H24 H 0.4582 0.5648 0.4808 0.039 Uiso 1 1 calc R . .
C44 C 0.2900(3) 0.50067(15) 0.39166(15) 0.0315(6) Uani 1 1 d . . .
H25 H 0.3028 0.4463 0.3968 0.038 Uiso 1 1 calc R . .
H26 H 0.2618 0.4948 0.3377 0.038 Uiso 1 1 calc R . .
C45 C 0.1641(3) 0.53463(16) 0.42836(16) 0.0349(7) Uani 1 1 d . . .
H27 H 0.1897 0.5367 0.4815 0.042 Uiso 1 1 calc R . .
H28 H 0.1575 0.5908 0.4268 0.042 Uiso 1 1 calc R . .
C46 C 0.0120(3) 0.4855(2) 0.39134(19) 0.0561(9) Uani 1 1 d . . .
H29 H -0.0191 0.4879 0.3403 0.084 Uiso 1 1 calc R . .
H30 H -0.0623 0.5075 0.4198 0.084 Uiso 1 1 calc R . .
H31 H 0.0190 0.4290 0.3900 0.084 Uiso 1 1 calc R . .
C47 C 0.4058(3) 0.25514(15) -0.00393(16) 0.0352(7) Uani 1 1 d . . .
H32 H 0.4041 0.2729 -0.0485 0.042 Uiso 0.585(8) 1 calc PR A 1
H33 H 0.3301 0.2820 0.0219 0.042 Uiso 0.585(8) 1 calc PR A 1
H34 H 0.3796 0.2970 -0.0283 0.042 Uiso 0.415(8) 1 calc PR A 2
H35 H 0.3289 0.2488 0.0243 0.042 Uiso 0.415(8) 1 calc PR A 2
C48 C 0.3676(6) 0.1660(3) -0.0273(4) 0.0361(17) Uani 0.585(8) 1 d P A 1
H36 H 0.2585 0.1518 -0.0502 0.043 Uiso 0.585(8) 1 calc PR A 1
H37 H 0.3903 0.1470 0.0170 0.043 Uiso 0.585(8) 1 calc PR A 1
C49 C 0.4579(7) 0.1238(4) -0.0836(4) 0.050(2) Uani 0.585(8) 1 d P A 1
H38 H 0.4432 0.1475 -0.1251 0.060 Uiso 0.585(8) 1 calc PR A 1
H39 H 0.5664 0.1343 -0.0588 0.060 Uiso 0.585(8) 1 calc PR A 1
C50 C 0.4129(14) 0.0328(9) -0.1154(7) 0.057(3) Uani 0.585(8) 1 d P A 1
H40 H 0.4285 0.0088 -0.0747 0.085 Uiso 0.585(8) 1 calc PR A 1
H41 H 0.4747 0.0092 -0.1506 0.085 Uiso 0.585(8) 1 calc PR A 1
H42 H 0.3063 0.0218 -0.1415 0.085 Uiso 0.585(8) 1 calc PR A 1
C51 C 0.4125(10) 0.1720(5) -0.0642(5) 0.038(2) Uani 0.415(8) 1 d P A 2
H43 H 0.3159 0.1566 -0.1021 0.045 Uiso 0.415(8) 1 calc PR A 2
H44 H 0.4936 0.1787 -0.0900 0.045 Uiso 0.415(8) 1 calc PR A 2
C52 C 0.4413(8) 0.1055(4) -0.0296(4) 0.039(3) Uani 0.415(8) 1 d P A 2
H45 H 0.3606 0.0988 -0.0036 0.047 Uiso 0.415(8) 1 calc PR A 2
H46 H 0.5385 0.1204 0.0078 0.047 Uiso 0.415(8) 1 calc PR A 2
C53 C 0.446(3) 0.0267(14) -0.0881(10) 0.085(7) Uani 0.415(8) 1 d P A 2
H47 H 0.3462 0.0089 -0.1219 0.127 Uiso 0.415(8) 1 calc PR A 2
H48 H 0.4742 -0.0144 -0.0638 0.127 Uiso 0.415(8) 1 calc PR A 2
H49 H 0.5202 0.0344 -0.1165 0.127 Uiso 0.415(8) 1 calc PR A 2
C54 C 0.6666(3) 0.36798(15) -0.11383(13) 0.0310(6) Uani 1 1 d . . .
H50 H 0.7721 0.3934 -0.1010 0.037 Uiso 1 1 calc R . .
H51 H 0.5990 0.4095 -0.1196 0.037 Uiso 1 1 calc R . .
C55 C 0.6383(3) 0.29936(17) -0.18503(14) 0.0378(7) Uani 1 1 d . . .
H52 H 0.5348 0.2719 -0.1956 0.045 Uiso 1 1 calc R . .
H53 H 0.7099 0.2594 -0.1796 0.045 Uiso 1 1 calc R . .
C56 C 0.6573(3) 0.33002(19) -0.25089(16) 0.0463(8) Uani 1 1 d . . .
H54 H 0.6248 0.2847 -0.2980 0.056 Uiso 1 1 calc R . .
H55 H 0.5903 0.3725 -0.2537 0.056 Uiso 1 1 calc R . .
C57 C 0.8152(3) 0.3636(2) -0.24439(18) 0.0507(8) Uani 1 1 d . . .
H56 H 0.8468 0.4101 -0.1990 0.076 Uiso 1 1 calc R . .
H57 H 0.8201 0.3809 -0.2881 0.076 Uiso 1 1 calc R . .
H58 H 0.8824 0.3218 -0.2418 0.076 Uiso 1 1 calc R . .
C58 C 1.0153(3) 0.73122(15) 0.01551(14) 0.0294(6) Uani 1 1 d . . .
H59 H 0.9215 0.7086 -0.0234 0.035 Uiso 1 1 calc R . .
H60 H 1.0737 0.6861 0.0211 0.035 Uiso 1 1 calc R . .
C59 C 1.1066(3) 0.79114(16) -0.00609(15) 0.0345(7) Uani 1 1 d . . .
H61 H 1.1961 0.8155 0.0351 0.041 Uiso 1 1 calc R . .
H62 H 1.1430 0.7618 -0.0506 0.041 Uiso 1 1 calc R . .
C60 C 1.0232(4) 0.85785(17) -0.02304(17) 0.0444(8) Uani 1 1 d . . .
H63 H 0.9870 0.8879 0.0213 0.053 Uiso 1 1 calc R . .
H64 H 0.9342 0.8342 -0.0647 0.053 Uiso 1 1 calc R . .
C61 C 1.1229(5) 0.9164(2) -0.0443(2) 0.0770(12) Uani 1 1 d . . .
H65 H 1.2046 0.9447 -0.0011 0.115 Uiso 1 1 calc R . .
H66 H 1.0624 0.9560 -0.0599 0.115 Uiso 1 1 calc R . .
H67 H 1.1656 0.8862 -0.0855 0.115 Uiso 1 1 calc R . .
C62 C 1.0848(4) 0.89124(17) 0.2493(2) 0.0590(10) Uani 1 1 d . . .
H68 H 1.1486 0.8752 0.2127 0.071 Uiso 0.717(5) 1 calc PR B 1
H69 H 1.1232 0.8718 0.2923 0.071 Uiso 0.717(5) 1 calc PR B 1
H70 H 1.1525 0.8519 0.2296 0.071 Uiso 0.283(5) 1 calc PR B 2
H71 H 1.1047 0.9033 0.3042 0.071 Uiso 0.283(5) 1 calc PR B 2
C63 C 1.0829(7) 0.9847(3) 0.2752(3) 0.0483(14) Uani 0.717(5) 1 d P B 1
H72 H 1.0010 0.9984 0.3019 0.058 Uiso 0.717(5) 1 calc PR B 1
H73 H 1.1797 1.0110 0.3102 0.058 Uiso 0.717(5) 1 calc PR B 1
C64 C 1.0584(5) 1.0164(3) 0.2080(3) 0.0482(14) Uani 0.717(5) 1 d P B 1
H74 H 0.9649 0.9872 0.1717 0.058 Uiso 0.717(5) 1 calc PR B 1
H75 H 1.0448 1.0746 0.2247 0.058 Uiso 0.717(5) 1 calc PR B 1
C65 C 1.1891(5) 1.0061(3) 0.1695(3) 0.0593(15) Uani 0.717(5) 1 d P B 1
H76 H 1.2829 1.0322 0.2059 0.089 Uiso 0.717(5) 1 calc PR B 1
H77 H 1.1723 1.0311 0.1295 0.089 Uiso 0.717(5) 1 calc PR B 1
H78 H 1.1966 0.9482 0.1483 0.089 Uiso 0.717(5) 1 calc PR B 1
C66 C 1.1099(14) 0.9708(7) 0.2284(9) 0.041(3) Uani 0.283(5) 1 d P B 2
H79 H 1.2177 0.9929 0.2438 0.049 Uiso 0.283(5) 1 calc PR B 2
H80 H 1.0743 0.9608 0.1740 0.049 Uiso 0.283(5) 1 calc PR B 2
C67 C 1.0181(13) 1.0265(8) 0.2709(7) 0.045(3) Uani 0.283(5) 1 d P B 2
H81 H 0.9099 1.0080 0.2481 0.054 Uiso 0.283(5) 1 calc PR B 2
H82 H 1.0397 1.0814 0.2673 0.054 Uiso 0.283(5) 1 calc PR B 2
C68 C 1.0504(14) 1.0310(7) 0.3548(7) 0.060(4) Uani 0.283(5) 1 d P B 2
H83 H 1.0140 0.9790 0.3590 0.091 Uiso 0.283(5) 1 calc PR B 2
H84 H 0.9984 1.0738 0.3818 0.091 Uiso 0.283(5) 1 calc PR B 2
H85 H 1.1591 1.0430 0.3762 0.091 Uiso 0.283(5) 1 calc PR B 2
C69 C 0.7820(3) 0.67193(16) 0.50491(13) 0.0311(6) Uani 1 1 d . . .
H86 H 0.8830 0.6735 0.4937 0.037 Uiso 1 1 calc R . .
H87 H 0.7569 0.6188 0.5114 0.037 Uiso 1 1 calc R . .
C70 C 0.7802(3) 0.73910(16) 0.57445(14) 0.0335(7) Uani 1 1 d . . .
H88 H 0.8075 0.7913 0.5668 0.040 Uiso 1 1 calc R . .
H89 H 0.8588 0.7335 0.6159 0.040 Uiso 1 1 calc R . .
C71 C 0.6322(3) 0.74188(16) 0.59741(14) 0.0315(6) Uani 1 1 d . . .
H90 H 0.6119 0.6934 0.6126 0.038 Uiso 1 1 calc R . .
H91 H 0.5510 0.7397 0.5538 0.038 Uiso 1 1 calc R . .
C72 C 0.6278(3) 0.81733(15) 0.66137(15) 0.0357(7) Uani 1 1 d . . .
H92 H 0.7127 0.8223 0.7034 0.054 Uiso 1 1 calc R . .
H93 H 0.5330 0.8130 0.6772 0.054 Uiso 1 1 calc R . .
H94 H 0.6347 0.8652 0.6447 0.054 Uiso 1 1 calc R . .

loop_
_atom_site_aniso_label
_atom_site_aniso_U_11
_atom_site_aniso_U_22
_atom_site_aniso_U_33
_atom_site_aniso_U_23
_atom_site_aniso_U_13
_atom_site_aniso_U_12
Si1 0.0196(4) 0.0205(4) 0.0221(4) 0.0072(3) 0.0051(3) 0.0024(3)
Si2 0.0247(4) 0.0206(4) 0.0224(4) 0.0064(3) 0.0041(3) 0.0016(3)
C1 0.0203(13) 0.0236(14) 0.0229(13) 0.0116(11) 0.0059(11) 0.0054(11)
C2 0.0157(12) 0.0210(13) 0.0242(13) 0.0100(11) 0.0024(11) 0.0023(10)
C3 0.0190(13) 0.0187(13) 0.0218(13) 0.0078(10) 0.0020(11) 0.0038(10)
C4 0.0167(12) 0.0206(13) 0.0221(13) 0.0076(11) 0.0025(10) 0.0038(10)
C5 0.0163(12) 0.0206(13) 0.0220(13) 0.0077(11) 0.0018(10) 0.0025(10)
C6 0.0181(13) 0.0209(14) 0.0250(14) 0.0085(11) 0.0021(11) 0.0051(10)
C7 0.0184(13) 0.0249(14) 0.0191(13) 0.0047(11) 0.0009(10) 0.0036(11)
C8 0.0221(13) 0.0250(14) 0.0222(13) 0.0089(11) 0.0062(11) 0.0036(11)
C9 0.0157(12) 0.0222(14) 0.0231(13) 0.0092(11) 0.0031(10) 0.0049(10)
C10 0.0197(13) 0.0228(14) 0.0211(13) 0.0087(11) 0.0030(11) 0.0038(10)
C11 0.0234(13) 0.0233(14) 0.0225(13) 0.0076(11) 0.0037(11) 0.0048(11)
C12 0.0214(13) 0.0284(15) 0.0255(14) 0.0145(12) 0.0048(11) 0.0025(11)
C13 0.0201(13) 0.0212(14) 0.0262(14) 0.0088(11) 0.0011(11) 0.0021(11)
C14 0.0190(13) 0.0194(13) 0.0226(13) 0.0069(11) 0.0006(11) 0.0023(10)
C15 0.0167(12) 0.0226(14) 0.0207(13) 0.0080(11) 0.0012(10) 0.0027(10)
C16 0.0181(13) 0.0209(14) 0.0239(13) 0.0080(11) 0.0028(11) 0.0034(10)
C17 0.0190(13) 0.0190(13) 0.0214(13) 0.0030(10) 0.0028(11) 0.0042(10)
C18 0.0204(13) 0.0213(14) 0.0214(13) 0.0059(11) 0.0050(11) 0.0035(10)
O1 0.0339(10) 0.0222(9) 0.0271(10) 0.0094(8) 0.0136(8) 0.0031(8)
O2 0.0245(9) 0.0183(9) 0.0246(9) 0.0038(7) 0.0008(8) -0.0004(7)
O3 0.0370(11) 0.0274(10) 0.0182(9) 0.0041(8) 0.0074(8) 0.0011(8)
O4 0.0371(11) 0.0275(10) 0.0280(10) 0.0108(8) 0.0128(8) -0.0017(8)
O5 0.0305(10) 0.0206(10) 0.0318(10) 0.0096(8) 0.0051(8) -0.0028(8)
O6 0.0294(10) 0.0220(9) 0.0177(9) 0.0047(7) 0.0051(8) 0.0050(7)
C19 0.0172(13) 0.0207(13) 0.0277(14) 0.0089(11) 0.0070(11) -0.0010(10)
C20 0.0345(16) 0.0265(15) 0.0261(14) 0.0086(12) 0.0062(12) 0.0053(12)
C21 0.0404(17) 0.0264(15) 0.0379(17) 0.0121(13) 0.0122(14) 0.0107(13)
C22 0.0296(15) 0.0346(17) 0.0451(18) 0.0225(14) 0.0080(14) 0.0102(13)
C23 0.0320(16) 0.0339(16) 0.0290(15) 0.0133(13) -0.0003(13) 0.0032(13)
C24 0.0278(14) 0.0255(14) 0.0254(14) 0.0078(11) 0.0035(12) 0.0009(11)
C25 0.0226(13) 0.0274(14) 0.0201(13) 0.0040(11) 0.0061(11) 0.0025(11)
C26 0.0262(15) 0.0477(18) 0.0324(16) 0.0175(14) 0.0032(13) -0.0029(13)
C27 0.0289(17) 0.065(2) 0.0410(18) 0.0182(16) 0.0071(14) -0.0119(15)
C28 0.0225(16) 0.069(2) 0.0375(18) -0.0016(17) 0.0057(14) -0.0035(16)
C29 0.0246(16) 0.053(2) 0.050(2) 0.0085(16) -0.0003(14) 0.0134(14)
C30 0.0279(15) 0.0350(16) 0.0389(17) 0.0114(13) 0.0049(13) 0.0058(12)
C31 0.0282(14) 0.0181(13) 0.0267(14) 0.0047(11) 0.0017(12) -0.0003(11)
C32 0.058(2) 0.0279(16) 0.054(2) 0.0178(14) 0.0300(16) 0.0137(14)
C33 0.062(2) 0.0380(19) 0.081(3) 0.0247(18) 0.043(2) 0.0193(16)
C34 0.0374(18) 0.0331(17) 0.070(2) 0.0143(16) 0.0140(17) 0.0167(14)
C35 0.0490(19) 0.0352(17) 0.0456(19) 0.0177(14) 0.0029(16) 0.0169(14)
C36 0.0333(16) 0.0344(16) 0.0317(16) 0.0110(13) 0.0026(13) 0.0090(13)
C37 0.0298(15) 0.0201(14) 0.0258(14) 0.0096(11) 0.0066(12) -0.0018(11)
C38 0.0328(16) 0.0331(16) 0.0335(16) 0.0021(13) 0.0000(13) 0.0045(13)
C39 0.0322(17) 0.0471(19) 0.0415(18) 0.0143(15) 0.0008(14) 0.0091(14)
C40 0.0415(18) 0.0384(18) 0.0383(18) 0.0166(15) -0.0101(15) -0.0046(15)
C41 0.076(3) 0.0309(18) 0.057(2) -0.0062(16) -0.028(2) 0.0023(18)
C42 0.058(2) 0.0294(17) 0.051(2) -0.0001(15) -0.0219(17) 0.0094(15)
C43 0.0339(16) 0.0319(16) 0.0333(16) 0.0065(13) 0.0185(13) 0.0018(12)
C44 0.0322(15) 0.0289(15) 0.0322(15) 0.0080(12) 0.0065(13) 0.0042(12)
C45 0.0314(16) 0.0322(16) 0.0421(17) 0.0110(13) 0.0121(13) 0.0021(12)
C46 0.0296(17) 0.063(2) 0.065(2) 0.0045(18) 0.0107(16) 0.0049(15)
C47 0.0226(15) 0.0311(16) 0.0425(18) 0.0050(13) -0.0033(13) 0.0002(12)
C48 0.031(3) 0.031(3) 0.040(4) 0.005(3) 0.006(3) -0.006(2)
C49 0.047(4) 0.039(4) 0.057(4) 0.001(3) 0.018(3) 0.002(3)
C50 0.051(5) 0.045(5) 0.060(7) -0.007(5) 0.022(6) -0.004(4)
C51 0.031(5) 0.041(6) 0.031(5) 0.003(4) -0.005(4) -0.002(4)
C52 0.040(4) 0.032(5) 0.043(5) 0.011(4) 0.006(4) -0.002(3)
C53 0.104(13) 0.037(7) 0.076(13) -0.015(8) -0.012(10) 0.000(7)
C54 0.0378(16) 0.0336(16) 0.0218(14) 0.0101(12) 0.0064(12) -0.0018(12)
C55 0.0455(18) 0.0407(17) 0.0218(14) 0.0020(13) 0.0091(13) -0.0024(14)
C56 0.0422(19) 0.058(2) 0.0303(17) 0.0032(15) 0.0050(14) 0.0089(15)
C57 0.050(2) 0.070(2) 0.0457(19) 0.0266(17) 0.0234(16) 0.0219(17)
C58 0.0333(15) 0.0274(15) 0.0314(15) 0.0113(12) 0.0124(12) 0.0054(12)
C59 0.0357(16) 0.0368(17) 0.0344(16) 0.0115(13) 0.0157(13) 0.0006(13)
C60 0.065(2) 0.0372(17) 0.0444(18) 0.0210(14) 0.0300(16) 0.0106(15)
C61 0.123(4) 0.056(2) 0.084(3) 0.040(2) 0.067(3) 0.021(2)
C62 0.049(2) 0.0309(18) 0.081(3) 0.0244(17) -0.0262(19) -0.0160(15)
C63 0.054(4) 0.032(3) 0.047(4) 0.006(3) -0.003(3) -0.009(3)
C64 0.043(3) 0.027(3) 0.072(4) 0.022(3) 0.000(3) -0.007(2)
C65 0.057(3) 0.053(3) 0.062(3) 0.012(2) 0.010(3) -0.003(2)
C66 0.052(8) 0.014(6) 0.048(8) 0.005(6) 0.002(7) -0.013(5)
C67 0.035(7) 0.030(7) 0.069(10) 0.018(6) 0.005(6) 0.005(5)
C68 0.054(8) 0.066(9) 0.067(9) 0.027(7) 0.013(7) 0.024(6)
C69 0.0267(15) 0.0447(17) 0.0219(14) 0.0115(13) 0.0027(12) 0.0080(13)
C70 0.0318(16) 0.0402(17) 0.0212(14) 0.0020(12) 0.0018(12) 0.0010(13)
C71 0.0330(16) 0.0355(16) 0.0248(14) 0.0090(12) 0.0052(12) 0.0014(12)
C72 0.0438(17) 0.0292(16) 0.0351(16) 0.0087(13) 0.0131(14) 0.0046(13)

loop_
_atom_type_symbol
_atom_type_description
_atom_type_scat_dispersion_real
_atom_type_scat_dispersion_imag
_atom_type_scat_source
C C 0.0033 0.0016 'International Tables Vol C Tables 4.2.6.8 and 6.1.1.4'
H H 0.0000 0.0000 'International Tables Vol C Tables 4.2.6.8 and 6.1.1.4'
O O 0.0106 0.0060 'International Tables Vol C Tables 4.2.6.8 and 6.1.1.4'
Si Si 0.0817 0.0704 'International Tables Vol C Tables 4.2.6.8 and 6.1.1.4'

loop_
_geom_angle_atom_site_label_1
_geom_angle_atom_site_label_2
_geom_angle_atom_site_label_3
_geom_angle
C19 Si1 C25 111.53(11)
C19 Si1 C2 113.84(11)
C25 Si1 C2 111.36(11)
C19 Si1 C5 113.92(11)
C25 Si1 C5 112.57(11)
C2 Si1 C5 92.34(11)
C31 Si2 C37 110.49(12)
C31 Si2 C17 114.40(12)
C37 Si2 C17 110.85(11)
C31 Si2 C14 113.82(11)
C37 Si2 C14 114.34(12)
C17 Si2 C14 91.85(11)
O1 C1 C2 118.8(2)
O1 C1 C18 120.0(2)
C2 C1 C18 121.0(2)
C1 C2 C3 117.3(2)
C1 C2 Si1 136.69(18)
C3 C2 Si1 105.89(17)
C16 C3 C2 121.6(2)
C16 C3 C4 119.2(2)
C2 C3 C4 119.0(2)
C9 C4 C5 122.9(2)
C9 C4 C3 121.9(2)
C5 C4 C3 115.1(2)
C6 C5 C4 118.3(2)
C6 C5 Si1 133.98(19)
C4 C5 Si1 107.60(17)
C5 C6 O2 120.2(2)
C5 C6 C7 120.1(2)
O2 C6 C7 119.7(2)
O3 C7 C8 124.0(2)
O3 C7 C6 115.0(2)
C8 C7 C6 121.1(2)
C7 C8 C9 120.7(2)
C7 C8 H1 119.7
C9 C8 H1 119.7
C4 C9 C8 116.9(2)
C4 C9 C10 118.4(2)
C8 C9 C10 124.7(2)
C15 C10 C11 116.7(2)
C15 C10 C9 118.6(2)
C11 C10 C9 124.7(2)
C12 C11 C10 120.4(2)
C12 C11 H2 119.8
C10 C11 H2 119.8
O4 C12 C11 124.6(2)
O4 C12 C13 114.3(2)
C11 C12 C13 121.1(2)
C14 C13 O5 120.1(2)
C14 C13 C12 120.5(2)
O5 C13 C12 119.2(2)
C13 C14 C15 117.3(2)
C13 C14 Si2 134.61(19)
C15 C14 Si2 108.06(17)
C10 C15 C14 123.7(2)
C10 C15 C16 121.8(2)
C14 C15 C16 114.5(2)
C3 C16 C17 121.2(2)
C3 C16 C15 120.0(2)
C17 C16 C15 118.8(2)
C18 C17 C16 117.8(2)
C18 C17 Si2 135.48(18)
C16 C17 Si2 106.72(17)
O6 C18 C17 118.1(2)
O6 C18 C1 120.8(2)
C17 C18 C1 120.9(2)
C1 O1 C43 116.51(18)
C6 O2 C47 114.32(18)
C7 O3 C54 117.76(19)
C12 O4 C58 118.44(19)
C13 O5 C62 116.7(2)
C18 O6 C69 114.69(18)
C24 C19 C20 117.1(2)
C24 C19 Si1 120.79(19)
C20 C19 Si1 122.09(19)
C21 C20 C19 121.7(2)
C21 C20 H3 119.2
C19 C20 H3 119.2
C20 C21 C22 119.7(3)
C20 C21 H4 120.2
C22 C21 H4 120.2
C23 C22 C21 120.2(2)
C23 C22 H5 119.9
C21 C22 H5 119.9
C22 C23 C24 120.1(3)
C22 C23 H6 120.0
C24 C23 H6 120.0
C23 C24 C19 121.3(2)
C23 C24 H7 119.4
C19 C24 H7 119.4
C26 C25 C30 116.8(2)
C26 C25 Si1 122.5(2)
C30 C25 Si1 120.50(19)
C25 C26 C27 122.1(3)
C25 C26 H8 119.0
C27 C26 H8 119.0
C28 C27 C26 119.8(3)
C28 C27 H9 120.1
C26 C27 H9 120.1
C27 C28 C29 119.9(3)
C27 C28 H10 120.0
C29 C28 H10 120.0
C28 C29 C30 120.1(3)
C28 C29 H11 119.9
C30 C29 H11 119.9
C29 C30 C25 121.2(3)
C29 C30 H12 119.4
C25 C30 H12 119.4
C32 C31 C36 117.2(2)
C32 C31 Si2 120.9(2)
C36 C31 Si2 121.9(2)
C31 C32 C33 122.0(3)
C31 C32 H13 119.0
C33 C32 H13 119.0
C34 C33 C32 119.4(3)
C34 C33 H14 120.3
C32 C33 H14 120.3
C35 C34 C33 120.3(3)
C35 C34 H15 119.8
C33 C34 H15 119.8
C34 C35 C36 119.9(3)
C34 C35 H16 120.0
C36 C35 H16 120.0
C35 C36 C31 121.2(3)
C35 C36 H17 119.4
C31 C36 H17 119.4
C42 C37 C38 117.2(3)
C42 C37 Si2 123.7(2)
C38 C37 Si2 119.07(19)
C37 C38 C39 121.9(3)
C37 C38 H18 119.1
C39 C38 H18 119.1
C40 C39 C38 119.9(3)
C40 C39 H19 120.0
C38 C39 H19 120.0
C39 C40 C41 119.4(3)
C39 C40 H20 120.3
C41 C40 H20 120.3
C40 C41 C42 120.5(3)
C40 C41 H21 119.7
C42 C41 H21 119.7
C37 C42 C41 121.0(3)
C37 C42 H22 119.5
C41 C42 H22 119.5
O1 C43 C44 111.4(2)
O1 C43 H23 109.3
C44 C43 H23 109.3
O1 C43 H24 109.3
C44 C43 H24 109.3
H23 C43 H24 108.0
C43 C44 C45 111.5(2)
C43 C44 H25 109.3
C45 C44 H25 109.3
C43 C44 H26 109.3
C45 C44 H26 109.3
H25 C44 H26 108.0
C46 C45 C44 113.3(2)
C46 C45 H27 108.9
C44 C45 H27 108.9
C46 C45 H28 108.9
C44 C45 H28 108.9
H27 C45 H28 107.7
C45 C46 H29 109.5
C45 C46 H30 109.5
H29 C46 H30 109.5
C45 C46 H31 109.5
H29 C46 H31 109.5
H30 C46 H31 109.5
O2 C47 C48 109.8(3)
O2 C47 C51 106.7(3)
O2 C47 H32 109.7
C48 C47 H32 109.7
C51 C47 H32 79.2
O2 C47 H33 109.7
C48 C47 H33 109.7
C51 C47 H33 137.2
H32 C47 H33 108.2
O2 C47 H34 110.4
C48 C47 H34 133.6
C51 C47 H34 110.4
H33 C47 H34 77.0
O2 C47 H35 110.4
C48 C47 H35 77.5
C51 C47 H35 110.4
H32 C47 H35 133.4
H34 C47 H35 108.6
C47 C48 C49 110.6(5)
C47 C48 H36 109.5
C49 C48 H36 109.5
C47 C48 H37 109.5
C49 C48 H37 109.5
H36 C48 H37 108.1
C50 C49 C48 113.2(6)
C50 C49 H38 108.9
C48 C49 H38 108.9
C50 C49 H39 108.9
C48 C49 H39 108.9
H38 C49 H39 107.8
C52 C51 C47 111.8(7)
C52 C51 H43 109.3
C47 C51 H43 109.3
C52 C51 H44 109.3
C47 C51 H44 109.3
H43 C51 H44 107.9
C51 C52 C53 110.9(10)
C51 C52 H45 109.5
C53 C52 H45 109.5
C51 C52 H46 109.5
C53 C52 H46 109.5
H45 C52 H46 108.0
C52 C53 H47 109.5
C52 C53 H48 109.5
H47 C53 H48 109.5
C52 C53 H49 109.5
H47 C53 H49 109.5
H48 C53 H49 109.5
O3 C54 C55 108.6(2)
O3 C54 H50 110.0
C55 C54 H50 110.0
O3 C54 H51 110.0
C55 C54 H51 110.0
H50 C54 H51 108.3
C54 C55 C56 110.9(2)
C54 C55 H52 109.5
C56 C55 H52 109.5
C54 C55 H53 109.5
C56 C55 H53 109.5
H52 C55 H53 108.1
C57 C56 C55 113.5(2)
C57 C56 H54 108.9
C55 C56 H54 108.9
C57 C56 H55 108.9
C55 C56 H55 108.9
H54 C56 H55 107.7
C56 C57 H56 109.5
C56 C57 H57 109.5
H56 C57 H57 109.5
C56 C57 H58 109.5
H56 C57 H58 109.5
H57 C57 H58 109.5
O4 C58 C59 107.2(2)
O4 C58 H59 110.3
C59 C58 H59 110.3
O4 C58 H60 110.3
C59 C58 H60 110.3
H59 C58 H60 108.5
C60 C59 C58 114.5(2)
C60 C59 H61 108.6
C58 C59 H61 108.6
C60 C59 H62 108.6
C58 C59 H62 108.6
H61 C59 H62 107.6
C59 C60 C61 111.6(3)
C59 C60 H63 109.3
C61 C60 H63 109.3
C59 C60 H64 109.3
C61 C60 H64 109.3
H63 C60 H64 108.0
C60 C61 H65 109.5
C60 C61 H66 109.5
H65 C61 H66 109.5
C60 C61 H67 109.5
H65 C61 H67 109.5
H66 C61 H67 109.5
O5 C62 C63 104.2(3)
O5 C62 C66 105.6(5)
O5 C62 H68 110.9
C63 C62 H68 110.9
C66 C62 H68 77.9
O5 C62 H69 110.9
C63 C62 H69 110.9
C66 C62 H69 136.5
H68 C62 H69 108.9
O5 C62 H70 110.6
C63 C62 H70 138.1
C66 C62 H70 110.6
H69 C62 H70 77.7
O5 C62 H71 110.6
C63 C62 H71 78.7
C66 C62 H71 110.6
H68 C62 H71 133.0
H70 C62 H71 108.7
C64 C63 C62 110.3(5)
C64 C63 H72 109.6
C62 C63 H72 109.6
C64 C63 H73 109.6
C62 C63 H73 109.6
H72 C63 H73 108.1
C65 C64 C63 112.4(5)
C65 C64 H74 109.1
C63 C64 H74 109.1
C65 C64 H75 109.1
C63 C64 H75 109.1
H74 C64 H75 107.9
C67 C66 C62 103.5(12)
C67 C66 H79 111.1
C62 C66 H79 111.1
C67 C66 H80 111.1
C62 C66 H80 111.1
H79 C66 H80 109.0
C66 C67 C68 112.5(13)
C66 C67 H81 109.1
C68 C67 H81 109.1
C66 C67 H82 109.1
C68 C67 H82 109.1
H81 C67 H82 107.8
C67 C68 H83 109.5
C67 C68 H84 109.5
H83 C68 H84 109.5
C67 C68 H85 109.5
H83 C68 H85 109.5
H84 C68 H85 109.5
O6 C69 C70 107.1(2)
O6 C69 H86 110.3
C70 C69 H86 110.3
O6 C69 H87 110.3
C70 C69 H87 110.3
H86 C69 H87 108.5
C69 C70 C71 114.9(2)
C69 C70 H88 108.6
C71 C70 H88 108.6
C69 C70 H89 108.6
C71 C70 H89 108.6
H88 C70 H89 107.5
C70 C71 C72 113.3(2)
C70 C71 H90 108.9
C72 C71 H90 108.9
C70 C71 H91 108.9
C72 C71 H91 108.9
H90 C71 H91 107.7
C71 C72 H92 109.5
C71 C72 H93 109.5
H92 C72 H93 109.5
C71 C72 H94 109.5
H92 C72 H94 109.5
H93 C72 H94 109.5

loop_
_geom_bond_atom_site_label_1
_geom_bond_atom_site_label_2
_geom_bond_distance
Si1 C19 1.861(3)
Si1 C25 1.868(3)
Si1 C2 1.888(3)
Si1 C5 1.891(3)
Si2 C31 1.859(3)
Si2 C37 1.872(3)
Si2 C17 1.879(3)
Si2 C14 1.889(3)
C1 O1 1.377(3)
C1 C2 1.386(3)
C1 C18 1.430(3)
C2 C3 1.409(3)
C3 C16 1.390(3)
C3 C4 1.441(3)
C4 C9 1.406(3)
C4 C5 1.416(3)
C5 C6 1.368(3)
C6 O2 1.383(3)
C6 C7 1.414(3)
C7 O3 1.370(3)
C7 C8 1.381(3)
C8 C9 1.409(3)
C8 H1 0.9500
C9 C10 1.475(3)
C10 C15 1.399(3)
C10 C11 1.413(3)
C11 C12 1.380(3)
C11 H2 0.9500
C12 O4 1.365(3)
C12 C13 1.417(3)
C13 C14 1.368(3)
C13 O5 1.382(3)
C14 C15 1.422(3)
C15 C16 1.439(3)
C16 C17 1.405(3)
C17 C18 1.384(3)
C18 O6 1.380(3)
O1 C43 1.448(3)
O2 C47 1.445(3)
O3 C54 1.429(3)
O4 C58 1.439(3)
O5 C62 1.434(3)
O6 C69 1.441(3)
C19 C24 1.395(3)
C19 C20 1.402(3)
C20 C21 1.376(3)
C20 H3 0.9500
C21 C22 1.384(4)
C21 H4 0.9500
C22 C23 1.370(4)
C22 H5 0.9500
C23 C24 1.387(3)
C23 H6 0.9500
C24 H7 0.9500
C25 C26 1.382(3)
C25 C30 1.403(3)
C26 C27 1.385(4)
C26 H8 0.9500
C27 C28 1.371(4)
C27 H9 0.9500
C28 C29 1.372(4)
C28 H10 0.9500
C29 C30 1.386(4)
C29 H11 0.9500
C30 H12 0.9500
C31 C32 1.385(4)
C31 C36 1.392(4)
C32 C33 1.387(4)
C32 H13 0.9500
C33 C34 1.373(4)
C33 H14 0.9500
C34 C35 1.370(4)
C34 H15 0.9500
C35 C36 1.391(4)
C35 H16 0.9500
C36 H17 0.9500
C37 C42 1.375(4)
C37 C38 1.385(4)
C38 C39 1.385(4)
C38 H18 0.9500
C39 C40 1.363(4)
C39 H19 0.9500
C40 C41 1.367(4)
C40 H20 0.9500
C41 C42 1.394(4)
C41 H21 0.9500
C42 H22 0.9500
C43 C44 1.491(3)
C43 H23 0.9900
C43 H24 0.9900
C44 C45 1.523(4)
C44 H25 0.9900
C44 H26 0.9900
C45 C46 1.512(4)
C45 H27 0.9900
C45 H28 0.9900
C46 H29 0.9800
C46 H30 0.9800
C46 H31 0.9800
C47 C48 1.483(6)
C47 C51 1.580(9)
C47 H32 0.9900
C47 H33 0.9900
C47 H34 0.9900
C47 H35 0.9900
C48 C49 1.532(10)
C48 H36 0.9900
C48 H37 0.9900
C49 C50 1.521(16)
C49 H38 0.9900
C49 H39 0.9900
C50 H40 0.9800
C50 H41 0.9800
C50 H42 0.9800
C51 C52 1.504(13)
C51 H43 0.9900
C51 H44 0.9900
C52 C53 1.50(2)
C52 H45 0.9900
C52 H46 0.9900
C53 H47 0.9800
C53 H48 0.9800
C53 H49 0.9800
C54 C55 1.495(4)
C54 H50 0.9900
C54 H51 0.9900
C55 C56 1.548(4)
C55 H52 0.9900
C55 H53 0.9900
C56 C57 1.494(4)
C56 H54 0.9900
C56 H55 0.9900
C57 H56 0.9800
C57 H57 0.9800
C57 H58 0.9800
C58 C59 1.503(3)
C58 H59 0.9900
C58 H60 0.9900
C59 C60 1.498(4)
C59 H61 0.9900
C59 H62 0.9900
C60 C61 1.527(4)
C60 H63 0.9900
C60 H64 0.9900
C61 H65 0.9800
C61 H66 0.9800
C61 H67 0.9800
C62 C63 1.557(6)
C62 C66 1.568(13)
C62 H68 0.9900
C62 H69 0.9900
C62 H70 0.9900
C62 H71 0.9900
C63 C64 1.531(8)
C63 H72 0.9900
C63 H73 0.9900
C64 C65 1.518(7)
C64 H74 0.9900
C64 H75 0.9900
C65 H76 0.9800
C65 H77 0.9800
C65 H78 0.9800
C66 C67 1.486(19)
C66 H79 0.9900
C66 H80 0.9900
C67 C68 1.558(18)
C67 H81 0.9900
C67 H82 0.9900
C68 H83 0.9800
C68 H84 0.9800
C68 H85 0.9800
C69 C70 1.500(3)
C69 H86 0.9900
C69 H87 0.9900
C70 C71 1.503(4)
C70 H88 0.9900
C70 H89 0.9900
C71 C72 1.523(4)
C71 H90 0.9900
C71 H91 0.9900
C72 H92 0.9800
C72 H93 0.9800
C72 H94 0.9800

loop_
_geom_torsion_atom_site_label_1
_geom_torsion_atom_site_label_2
_geom_torsion_atom_site_label_3
_geom_torsion_atom_site_label_4
_geom_torsion
O1 C1 C2 C3 -178.62(19)
C18 C1 C2 C3 -2.1(3)
O1 C1 C2 Si1 6.0(4)
C18 C1 C2 Si1 -177.45(19)
C19 Si1 C2 C1 -65.8(3)
C25 Si1 C2 C1 61.3(3)
C5 Si1 C2 C1 176.7(3)
C19 Si1 C2 C3 118.46(17)
C25 Si1 C2 C3 -114.40(16)
C5 Si1 C2 C3 0.97(16)
C1 C2 C3 C16 -1.0(3)
Si1 C2 C3 C16 175.73(19)
C1 C2 C3 C4 -177.4(2)
Si1 C2 C3 C4 -0.6(3)
C16 C3 C4 C9 1.7(3)
C2 C3 C4 C9 178.2(2)
C16 C3 C4 C5 -176.7(2)
C2 C3 C4 C5 -0.2(3)
C9 C4 C5 C6 -0.1(3)
C3 C4 C5 C6 178.3(2)
C9 C4 C5 Si1 -177.43(18)
C3 C4 C5 Si1 1.0(2)
C19 Si1 C5 C6 64.7(3)
C25 Si1 C5 C6 -63.6(3)
C2 Si1 C5 C6 -177.9(2)
C19 Si1 C5 C4 -118.53(17)
C25 Si1 C5 C4 113.22(17)
C2 Si1 C5 C4 -1.10(17)
C4 C5 C6 O2 175.44(19)
Si1 C5 C6 O2 -8.0(4)
C4 C5 C6 C7 -1.4(3)
Si1 C5 C6 C7 175.11(18)
C5 C6 C7 O3 -178.5(2)
O2 C6 C7 O3 4.6(3)
C5 C6 C7 C8 1.3(4)
O2 C6 C7 C8 -175.6(2)
O3 C7 C8 C9 -179.9(2)
C6 C7 C8 C9 0.3(4)
C5 C4 C9 C8 1.6(3)
C3 C4 C9 C8 -176.7(2)
C5 C4 C9 C10 179.8(2)
C3 C4 C9 C10 1.5(3)
C7 C8 C9 C4 -1.7(3)
C7 C8 C9 C10 -179.8(2)
C4 C9 C10 C15 -4.2(3)
C8 C9 C10 C15 173.8(2)
C4 C9 C10 C11 175.8(2)
C8 C9 C10 C11 -6.2(4)
C15 C10 C11 C12 -2.3(3)
C9 C10 C11 C12 177.8(2)
C10 C11 C12 O4 -179.8(2)
C10 C11 C12 C13 -1.7(4)
O4 C12 C13 C14 -177.0(2)
C11 C12 C13 C14 4.7(4)
O4 C12 C13 O5 7.2(3)
C11 C12 C13 O5 -171.1(2)
O5 C13 C14 C15 172.3(2)
C12 C13 C14 C15 -3.5(3)
O5 C13 C14 Si2 -8.9(4)
C12 C13 C14 Si2 175.29(19)
C31 Si2 C14 C13 63.8(3)
C37 Si2 C14 C13 -64.5(3)
C17 Si2 C14 C13 -178.4(2)
C31 Si2 C14 C15 -117.36(17)
C37 Si2 C14 C15 114.34(17)
C17 Si2 C14 C15 0.42(17)
C11 C10 C15 C14 3.5(3)
C9 C10 C15 C14 -176.5(2)
C11 C10 C15 C16 -176.2(2)
C9 C10 C15 C16 3.8(3)
C13 C14 C15 C10 -0.6(3)
Si2 C14 C15 C10 -179.69(19)
C13 C14 C15 C16 179.1(2)
Si2 C14 C15 C16 0.0(2)
C2 C3 C16 C17 1.7(4)
C4 C3 C16 C17 178.1(2)
C2 C3 C16 C15 -178.6(2)
C4 C3 C16 C15 -2.2(3)
C10 C15 C16 C3 -0.6(3)
C14 C15 C16 C3 179.8(2)
C10 C15 C16 C17 179.1(2)
C14 C15 C16 C17 -0.6(3)
C3 C16 C17 C18 0.6(3)
C15 C16 C17 C18 -179.0(2)
C3 C16 C17 Si2 -179.48(18)
C15 C16 C17 Si2 0.9(3)
C31 Si2 C17 C18 -63.6(3)
C37 Si2 C17 C18 62.2(3)
C14 Si2 C17 C18 179.2(3)
C31 Si2 C17 C16 116.59(17)
C37 Si2 C17 C16 -117.67(18)
C14 Si2 C17 C16 -0.70(17)
C16 C17 C18 O6 -179.1(2)
Si2 C17 C18 O6 1.0(4)
C16 C17 C18 C1 -3.7(3)
Si2 C17 C18 C1 176.49(19)
O1 C1 C18 O6 -3.6(3)
C2 C1 C18 O6 179.9(2)
O1 C1 C18 C17 -179.0(2)
C2 C1 C18 C17 4.5(4)
C2 C1 O1 C43 -124.0(2)
C18 C1 O1 C43 59.4(3)
C5 C6 O2 C47 108.2(3)
C7 C6 O2 C47 -75.0(3)
C8 C7 O3 C54 -9.2(3)
C6 C7 O3 C54 170.6(2)
C11 C12 O4 C58 -7.4(3)
C13 C12 O4 C58 174.3(2)
C14 C13 O5 C62 99.1(3)
C12 C13 O5 C62 -85.1(3)
C17 C18 O6 C69 -107.9(2)
C1 C18 O6 C69 76.6(3)
C25 Si1 C19 C24 -98.5(2)
C2 Si1 C19 C24 28.5(2)
C5 Si1 C19 C24 132.68(19)
C25 Si1 C19 C20 83.1(2)
C2 Si1 C19 C20 -149.85(19)
C5 Si1 C19 C20 -45.7(2)
C24 C19 C20 C21 0.3(4)
Si1 C19 C20 C21 178.7(2)
C19 C20 C21 C22 -0.5(4)
C20 C21 C22 C23 0.6(4)
C21 C22 C23 C24 -0.5(4)
C22 C23 C24 C19 0.3(4)
C20 C19 C24 C23 -0.2(4)
Si1 C19 C24 C23 -178.62(19)
C19 Si1 C25 C26 6.3(3)
C2 Si1 C25 C26 -122.1(2)
C5 Si1 C25 C26 135.8(2)
C19 Si1 C25 C30 -179.6(2)
C2 Si1 C25 C30 52.0(2)
C5 Si1 C25 C30 -50.1(2)
C30 C25 C26 C27 -1.1(4)
Si1 C25 C26 C27 173.2(2)
C25 C26 C27 C28 0.1(4)
C26 C27 C28 C29 1.0(5)
C27 C28 C29 C30 -1.0(5)
C28 C29 C30 C25 -0.1(4)
C26 C25 C30 C29 1.1(4)
Si1 C25 C30 C29 -173.3(2)
C37 Si2 C31 C32 -76.4(2)
C17 Si2 C31 C32 49.5(2)
C14 Si2 C31 C32 153.3(2)
C37 Si2 C31 C36 102.4(2)
C17 Si2 C31 C36 -131.6(2)
C14 Si2 C31 C36 -27.8(2)
C36 C31 C32 C33 -0.4(4)
Si2 C31 C32 C33 178.5(2)
C31 C32 C33 C34 -0.5(5)
C32 C33 C34 C35 0.9(5)
C33 C34 C35 C36 -0.2(5)
C34 C35 C36 C31 -0.8(4)
C32 C31 C36 C35 1.1(4)
Si2 C31 C36 C35 -177.8(2)
C31 Si2 C37 C42 -1.6(3)
C17 Si2 C37 C42 -129.5(2)
C14 Si2 C37 C42 128.4(2)
C31 Si2 C37 C38 174.7(2)
C17 Si2 C37 C38 46.8(2)
C14 Si2 C37 C38 -55.3(2)
C42 C37 C38 C39 -1.4(4)
Si2 C37 C38 C39 -178.0(2)
C37 C38 C39 C40 1.1(4)
C38 C39 C40 C41 -0.3(5)
C39 C40 C41 C42 -0.1(5)
C38 C37 C42 C41 1.0(5)
Si2 C37 C42 C41 177.4(3)
C40 C41 C42 C37 -0.3(6)
C1 O1 C43 C44 108.0(2)
O1 C43 C44 C45 174.0(2)
C43 C44 C45 C46 175.7(2)
C6 O2 C47 C48 175.2(4)
C6 O2 C47 C51 138.8(5)
O2 C47 C48 C49 -73.4(5)
C51 C47 C48 C49 17.4(6)
C47 C48 C49 C50 -174.4(6)
O2 C47 C51 C52 64.1(7)
C48 C47 C51 C52 -36.8(6)
C47 C51 C52 C53 179.5(11)
C7 O3 C54 C55 -178.7(2)
O3 C54 C55 C56 176.6(2)
C54 C55 C56 C57 66.1(3)
C12 O4 C58 C59 -171.9(2)
O4 C58 C59 C60 -65.4(3)
C58 C59 C60 C61 179.8(3)
C13 O5 C62 C63 -174.7(3)
C13 O5 C62 C66 148.7(6)
O5 C62 C63 C64 -73.5(5)
C66 C62 C63 C64 23.6(9)
C62 C63 C64 C65 -65.8(5)
O5 C62 C66 C67 68.3(10)
C63 C62 C66 C67 -24.4(7)
C62 C66 C67 C68 50.0(11)
C18 O6 C69 C70 170.0(2)
O6 C69 C70 C71 60.7(3)
C69 C70 C71 C72 -171.8(2)
